data_7231039
loop_
_publ_author_name
'Davidson, Ross J.'
'Milan, David C.'
'Al-Owaedi, Oday A.'
'Ismael, Ali K.'
'Nichols, Richard J.'
'Higgins, Simon J.'
'Lambert, Colin J.'
'Yufit, Dmitry S.'
'Beeby, Andrew'

_publ_section_title
;
 Conductance of &#x2018;bare-bones&#x2019; tripodal molecular wires
;
_journal_issue 42
_journal_name_full 'RSC Advances'
_journal_page_first 23585
_journal_paper_doi 10.1039/C8RA01257A
_journal_volume 8
_journal_year 2018
_chemical_formula_moiety 'C21 H21 P S4'
_chemical_formula_sum 'C21 H21 P S4'
_chemical_formula_weight 432.59
_chemical_name_systematic
;
 ? 
;
_space_group_crystal_system monoclinic
_space_group_IT_number 14
_space_group_name_Hall '-P 2ybc'
_space_group_name_H-M_alt 'P 1 21/c 1'
_symmetry_space_group_name_Hall '-P 2ybc'
_symmetry_space_group_name_H-M 'P 1 21/c 1'
_atom_sites_solution_hydrogens difmap
_atom_sites_solution_primary direct
_atom_sites_solution_secondary difmap
_audit_creation_date 2015-07-31
_audit_creation_method
;
Olex2 1.2-beta
(compiled 2015.01.26 svn.r3150 for OlexSys, GUI svn.r4998)
;
_audit_update_record
;
2017-10-09 deposited with the CCDC.
2018-06-18 downloaded from the CCDC.
;
_cell_angle_alpha 90.00
_cell_angle_beta 114.163(2)
_cell_angle_gamma 90.00
_cell_formula_units_Z 4
_cell_length_a 10.7372(7)
_cell_length_b 19.6819(13)
_cell_length_c 10.9938(7)
_cell_measurement_reflns_used 9964
_cell_measurement_temperature 120.0
_cell_measurement_theta_max 31.00
_cell_measurement_theta_min 2.28
_cell_volume 2119.7(2)
_computing_cell_refinement 'SAINT v8.34A (Bruker, 2013)'
_computing_data_collection 'APEX2 v.2013.4_1 (Bruker, 2013)'
_computing_data_reduction 'SAINT v8.34A (Bruker, 2013)'
_computing_molecular_graphics 'Olex2 (Dolomanov et al., 2009)'
_computing_publication_material 'Olex2 (Dolomanov et al., 2009)'
_computing_structure_refinement 'XL (Sheldrick, 2008)'
_computing_structure_solution 'XS (Sheldrick, 2008)'
_diffrn_ambient_temperature 120.0
_diffrn_detector 'Bruker PHOTON 100 CMOS'
_diffrn_detector_type 'CMOS sensor'
_diffrn_measured_fraction_theta_full 0.999
_diffrn_measured_fraction_theta_max 0.999
_diffrn_measurement_device 'Bruker D8 Venture'
_diffrn_measurement_device_type '3-circle diffractometer'
_diffrn_measurement_method '\f and \w scans'
_diffrn_radiation_monochromator 'focusing mirrors'
_diffrn_radiation_probe x-ray
_diffrn_radiation_type MoK\a
_diffrn_radiation_wavelength 0.71073
_diffrn_reflns_av_R_equivalents 0.0390
_diffrn_reflns_av_unetI/netI 0.0298
_diffrn_reflns_limit_h_max 14
_diffrn_reflns_limit_h_min -14
_diffrn_reflns_limit_k_max 26
_diffrn_reflns_limit_k_min -26
_diffrn_reflns_limit_l_max 14
_diffrn_reflns_limit_l_min -14
_diffrn_reflns_number 32442
_diffrn_reflns_theta_full 29.00
_diffrn_reflns_theta_max 29.00
_diffrn_reflns_theta_min 2.07
_diffrn_source 'fine-focus sealed tube'
_diffrn_standards_number 0
_exptl_absorpt_coefficient_mu 0.527
_exptl_absorpt_correction_T_max 1.0000
_exptl_absorpt_correction_T_min 0.8552
_exptl_absorpt_correction_type multi-scan
_exptl_absorpt_process_details
;
SADABS-2014/4 (Bruker,2014/4) was used for absorption correction.
wR2(int) was 0.1223 before and 0.0568 after correction.
The Ratio of minimum to maximum transmission is 0.8552.
The \l/2 correction factor is Not present.
;
_exptl_crystal_colour 'clear colourless'
_exptl_crystal_colour_lustre clear
_exptl_crystal_colour_primary colourless
_exptl_crystal_density_diffrn 1.356
_exptl_crystal_density_method 'not measured'
_exptl_crystal_description prism
_exptl_crystal_F_000 904
_exptl_crystal_size_max 0.35
_exptl_crystal_size_mid 0.16
_exptl_crystal_size_min 0.14
_refine_diff_density_max 0.448
_refine_diff_density_min -0.335
_refine_diff_density_rms 0.060
_refine_ls_extinction_method none
_refine_ls_goodness_of_fit_ref 1.055
_refine_ls_hydrogen_treatment refall
_refine_ls_matrix_type full
_refine_ls_number_parameters 319
_refine_ls_number_reflns 5625
_refine_ls_number_restraints 0
_refine_ls_restrained_S_all 1.055
_refine_ls_R_factor_all 0.0431
_refine_ls_R_factor_gt 0.0337
_refine_ls_shift/su_max 0.001
_refine_ls_shift/su_mean 0.000
_refine_ls_structure_factor_coef Fsqd
_refine_ls_weighting_details 'calc w=1/[\s^2^(Fo^2^)+(0.0400P)^2^+1.1000P] where P=(Fo^2^+2Fc^2^)/3'
_refine_ls_weighting_scheme calc
_refine_ls_wR_factor_gt 0.0809
_refine_ls_wR_factor_ref 0.0853
_reflns_number_gt 4830
_reflns_number_total 5625
_reflns_threshold_expression >2sigma(I)
_cod_data_source_file c8ra01257a3.cif
_cod_data_source_block 3=S_15srv216
_cod_depositor_comments
;
The following automatic conversions were performed:

'_diffrn_radiation_probe' value 'X-ray' changed to 'x-ray' according
to
/home/data/users/saulius/crontab/automatic-downloads/rss-feeds/RSC/lib/dictionaries/cif_core.dic
dictionary named 'cif_core.dic' version 2.4.2 from 2011-04-26.

Automatic conversion script
Id: cif_fix_values 4973 2017-02-22 13:04:09Z antanas 
;
_cod_database_code 7231039
_computing.bruker_data_scaling 'SADABS V2012/1 (Bruker AXS Inc.)'

_olex2_refinement_description
;
;

loop_
_space_group_symop_id
_space_group_symop_operation_xyz
1 'x, y, z'
2 '-x, y+1/2, -z+1/2'
3 '-x, -y, -z'
4 'x, -y-1/2, z-1/2'

loop_
_atom_site_label
_atom_site_type_symbol
_atom_site_fract_x
_atom_site_fract_y
_atom_site_fract_z
_atom_site_U_iso_or_equiv
_atom_site_adp_type
_atom_site_occupancy
_atom_site_calc_flag
S1 S 0.42629(4) 0.37926(2) 0.86884(4) 0.01889(9) Uani 1 d
S2 S 0.12466(4) 0.30601(2) 0.14345(4) 0.02286(10) Uani 1 d
S3 S 0.34079(5) 0.73738(2) 0.64240(4) 0.02641(10) Uani 1 d
S4 S -0.24641(5) 0.41937(2) 0.86414(5) 0.02879(11) Uani 1 d
P1 P 0.27278(4) 0.422212(18) 0.72457(4) 0.01294(8) Uani 1 d
C1 C 0.22979(15) 0.38177(7) 0.56528(14) 0.0145(3) Uani 1 d
C2 C 0.09549(15) 0.36844(8) 0.47636(15) 0.0165(3) Uani 1 d
C3 C 0.06804(16) 0.34323(8) 0.35018(15) 0.0185(3) Uani 1 d
C4 C 0.17344(16) 0.33202(7) 0.30946(14) 0.0161(3) Uani 1 d
C5 C 0.30832(16) 0.34327(8) 0.39932(15) 0.0190(3) Uani 1 d
C6 C 0.33542(16) 0.36787(8) 0.52610(15) 0.0189(3) Uani 1 d
C7 C 0.2836(2) 0.29661(10) 0.12758(18) 0.0266(4) Uani 1 d
C8 C 0.30070(14) 0.50988(7) 0.69434(14) 0.0142(3) Uani 1 d
C9 C 0.25307(16) 0.53678(8) 0.56621(15) 0.0187(3) Uani 1 d
C10 C 0.26492(16) 0.60580(8) 0.54537(15) 0.0194(3) Uani 1 d
C11 C 0.32427(15) 0.64931(8) 0.65384(15) 0.0169(3) Uani 1 d
C12 C 0.37580(16) 0.62206(8) 0.78291(15) 0.0179(3) Uani 1 d
C13 C 0.36416(15) 0.55364(8) 0.80282(15) 0.0158(3) Uani 1 d
C14 C 0.2596(2) 0.75332(9) 0.46689(19) 0.0317(4) Uani 1 d
C15 C 0.12060(14) 0.42391(7) 0.75660(14) 0.0139(3) Uani 1 d
C16 C 0.05800(15) 0.48471(8) 0.76419(15) 0.0175(3) Uani 1 d
C17 C -0.05255(16) 0.48550(8) 0.79910(16) 0.0193(3) Uani 1 d
C18 C -0.10432(15) 0.42508(8) 0.82474(15) 0.0175(3) Uani 1 d
C19 C -0.04145(15) 0.36349(8) 0.81718(15) 0.0175(3) Uani 1 d
C20 C 0.06983(16) 0.36298(8) 0.78461(15) 0.0170(3) Uani 1 d
C21 C -0.2923(2) 0.50663(10) 0.8692(2) 0.0304(4) Uani 1 d
H2 H 0.0245(18) 0.3768(9) 0.5025(18) 0.015(4) Uiso 1 d
H3 H -0.026(2) 0.3341(10) 0.2908(19) 0.023(5) Uiso 1 d
H5 H 0.3783(19) 0.3342(9) 0.3768(17) 0.017(4) Uiso 1 d
H6 H 0.426(2) 0.3771(9) 0.586(2) 0.023(5) Uiso 1 d
H7A H 0.338(2) 0.2628(11) 0.190(2) 0.034(6) Uiso 1 d
H7B H 0.254(2) 0.2820(11) 0.034(2) 0.039(6) Uiso 1 d
H7C H 0.332(2) 0.3380(12) 0.144(2) 0.040(6) Uiso 1 d
H9 H 0.213(2) 0.5091(10) 0.493(2) 0.028(5) Uiso 1 d
H10 H 0.232(2) 0.6208(10) 0.458(2) 0.026(5) Uiso 1 d
H12 H 0.416(2) 0.6511(10) 0.856(2) 0.026(5) Uiso 1 d
H13 H 0.3949(18) 0.5376(9) 0.8865(19) 0.017(4) Uiso 1 d
H14A H 0.258(2) 0.8017(12) 0.459(2) 0.037(6) Uiso 1 d
H14B H 0.313(2) 0.7311(12) 0.424(2) 0.041(6) Uiso 1 d
H14C H 0.162(2) 0.7380(12) 0.431(2) 0.041(6) Uiso 1 d
H16 H 0.0876(19) 0.5259(10) 0.7468(18) 0.022(5) Uiso 1 d
H17 H -0.089(2) 0.5287(11) 0.809(2) 0.030(5) Uiso 1 d
H19 H -0.0772(19) 0.3221(10) 0.8347(18) 0.020(5) Uiso 1 d
H20 H 0.110(2) 0.3204(10) 0.7803(19) 0.025(5) Uiso 1 d
H21A H -0.320(2) 0.5262(12) 0.778(2) 0.044(6) Uiso 1 d
H21B H -0.214(2) 0.5342(12) 0.935(2) 0.043(6) Uiso 1 d
H21C H -0.369(3) 0.5060(13) 0.891(2) 0.051(7) Uiso 1 d

loop_
_atom_site_aniso_label
_atom_site_aniso_U_11
_atom_site_aniso_U_22
_atom_site_aniso_U_33
_atom_site_aniso_U_23
_atom_site_aniso_U_13
_atom_site_aniso_U_12
S1 0.01544(17) 0.02284(19) 0.01518(17) 0.00259(14) 0.00301(14) 0.00397(14)
S2 0.0279(2) 0.0278(2) 0.01315(17) -0.00412(14) 0.00864(15) -0.00392(16)
S3 0.0355(2) 0.01628(18) 0.0236(2) 0.00151(15) 0.00823(18) -0.00340(16)
S4 0.0268(2) 0.0254(2) 0.0459(3) 0.00729(18) 0.0268(2) 0.00317(16)
P1 0.01246(17) 0.01480(17) 0.01126(16) -0.00003(13) 0.00454(13) 0.00110(13)
C1 0.0164(7) 0.0143(6) 0.0124(6) -0.0001(5) 0.0057(5) 0.0001(5)
C2 0.0150(7) 0.0189(7) 0.0164(7) 0.0000(5) 0.0073(6) 0.0009(5)
C3 0.0182(7) 0.0191(7) 0.0154(7) -0.0009(6) 0.0041(6) -0.0020(6)
C4 0.0233(7) 0.0137(6) 0.0119(6) 0.0006(5) 0.0079(6) -0.0011(5)
C5 0.0194(7) 0.0217(7) 0.0194(7) -0.0019(6) 0.0115(6) 0.0001(6)
C6 0.0154(7) 0.0238(8) 0.0172(7) -0.0022(6) 0.0064(6) -0.0014(6)
C7 0.0362(10) 0.0275(9) 0.0206(8) -0.0034(7) 0.0163(7) 0.0019(8)
C8 0.0119(6) 0.0157(6) 0.0154(6) 0.0007(5) 0.0059(5) 0.0009(5)
C9 0.0192(7) 0.0201(7) 0.0143(7) -0.0017(6) 0.0044(6) -0.0018(6)
C10 0.0213(7) 0.0216(7) 0.0128(7) 0.0029(6) 0.0045(6) -0.0004(6)
C11 0.0145(7) 0.0161(7) 0.0201(7) 0.0016(5) 0.0071(6) -0.0005(5)
C12 0.0173(7) 0.0201(7) 0.0154(7) -0.0024(6) 0.0055(6) -0.0013(6)
C13 0.0148(7) 0.0198(7) 0.0120(6) 0.0014(5) 0.0045(5) 0.0019(5)
C14 0.0482(12) 0.0210(8) 0.0260(9) 0.0077(7) 0.0154(9) 0.0015(8)
C15 0.0139(6) 0.0164(7) 0.0112(6) 0.0000(5) 0.0050(5) 0.0005(5)
C16 0.0170(7) 0.0158(7) 0.0213(7) 0.0022(6) 0.0095(6) 0.0001(5)
C17 0.0183(7) 0.0172(7) 0.0246(8) 0.0020(6) 0.0109(6) 0.0041(6)
C18 0.0159(7) 0.0215(7) 0.0164(7) 0.0016(6) 0.0079(6) 0.0006(6)
C19 0.0191(7) 0.0167(7) 0.0172(7) 0.0023(6) 0.0081(6) -0.0012(6)
C20 0.0199(7) 0.0154(7) 0.0164(7) -0.0006(5) 0.0083(6) 0.0020(6)
C21 0.0280(9) 0.0310(9) 0.0420(11) 0.0082(8) 0.0241(9) 0.0102(8)

loop_
_atom_type_symbol
_atom_type_description
_atom_type_scat_dispersion_real
_atom_type_scat_dispersion_imag
_atom_type_scat_source
C C 0.0033 0.0016 'International Tables Vol C Tables 4.2.6.8 and 6.1.1.4'
H H 0.0000 0.0000 'International Tables Vol C Tables 4.2.6.8 and 6.1.1.4'
P P 0.1023 0.0942 'International Tables Vol C Tables 4.2.6.8 and 6.1.1.4'
S S 0.1246 0.1234 'International Tables Vol C Tables 4.2.6.8 and 6.1.1.4'

loop_
_geom_angle_atom_site_label_1
_geom_angle_atom_site_label_2
_geom_angle_atom_site_label_3
_geom_angle
C4 S2 C7 103.89(8)
C11 S3 C14 103.41(8)
C18 S4 C21 102.96(8)
C1 P1 S1 113.17(5)
C1 P1 C8 103.82(7)
C1 P1 C15 107.76(7)
C8 P1 S1 114.52(5)
C8 P1 C15 104.46(6)
C15 P1 S1 112.33(5)
C2 C1 P1 122.91(11)
C6 C1 P1 117.98(11)
C6 C1 C2 118.95(13)
C1 C2 H2 119.4(11)
C3 C2 C1 120.22(14)
C3 C2 H2 120.3(11)
C2 C3 C4 120.64(14)
C2 C3 H3 118.5(11)
C4 C3 H3 120.9(11)
C3 C4 S2 116.34(11)
C3 C4 C5 119.38(13)
C5 C4 S2 124.26(12)
C4 C5 H5 121.0(11)
C6 C5 C4 119.71(14)
C6 C5 H5 119.3(11)
C1 C6 H6 118.9(12)
C5 C6 C1 121.01(14)
C5 C6 H6 120.0(12)
S2 C7 H7A 109.1(13)
S2 C7 H7B 102.7(13)
S2 C7 H7C 111.5(14)
H7A C7 H7B 112.4(18)
H7A C7 H7C 109.6(19)
H7B C7 H7C 111.4(18)
C9 C8 P1 122.01(11)
C9 C8 C13 118.49(14)
C13 C8 P1 119.37(11)
C8 C9 C10 121.16(14)
C8 C9 H9 120.3(13)
C10 C9 H9 118.5(13)
C9 C10 C11 119.99(14)
C9 C10 H10 117.4(12)
C11 C10 H10 122.6(12)
C10 C11 S3 124.84(12)
C10 C11 C12 118.96(14)
C12 C11 S3 116.21(11)
C11 C12 H12 119.4(12)
C13 C12 C11 120.72(14)
C13 C12 H12 119.9(12)
C8 C13 H13 120.2(12)
C12 C13 C8 120.64(14)
C12 C13 H13 119.1(12)
S3 C14 H14A 105.0(13)
S3 C14 H14B 108.7(14)
S3 C14 H14C 110.1(13)
H14A C14 H14B 112.9(19)
H14A C14 H14C 106.5(19)
H14B C14 H14C 113.3(19)
C16 C15 P1 121.66(11)
C16 C15 C20 118.78(13)
C20 C15 P1 119.38(11)
C15 C16 H16 122.0(12)
C17 C16 C15 120.96(14)
C17 C16 H16 117.1(12)
C16 C17 C18 120.30(14)
C16 C17 H17 118.3(12)
C18 C17 H17 121.3(12)
C17 C18 S4 124.49(12)
C17 C18 C19 118.95(14)
C19 C18 S4 116.55(11)
C18 C19 H19 118.9(11)
C20 C19 C18 120.59(14)
C20 C19 H19 120.6(11)
C15 C20 H20 121.2(12)
C19 C20 C15 120.40(14)
C19 C20 H20 118.3(12)
S4 C21 H21A 108.0(13)
S4 C21 H21B 112.0(13)
S4 C21 H21C 105.9(15)
H21A C21 H21B 109.3(19)
H21A C21 H21C 109.1(19)
H21B C21 H21C 112.3(19)

loop_
_geom_bond_atom_site_label_1
_geom_bond_atom_site_label_2
_geom_bond_distance
S1 P1 1.9511(5)
S2 C4 1.7563(15)
S2 C7 1.7952(19)
S3 C11 1.7520(15)
S3 C14 1.7901(19)
S4 C18 1.7518(15)
S4 C21 1.7939(19)
P1 C1 1.8033(15)
P1 C8 1.8054(15)
P1 C15 1.8072(15)
C1 C2 1.396(2)
C1 C6 1.395(2)
C2 C3 1.387(2)
C2 H2 0.932(18)
C3 C4 1.394(2)
C3 H3 0.97(2)
C4 C5 1.397(2)
C5 C6 1.389(2)
C5 H5 0.900(19)
C6 H6 0.94(2)
C7 H7A 0.96(2)
C7 H7B 0.99(2)
C7 H7C 0.95(2)
C8 C9 1.391(2)
C8 C13 1.401(2)
C9 C10 1.392(2)
C9 H9 0.92(2)
C10 C11 1.393(2)
C10 H10 0.92(2)
C11 C12 1.402(2)
C12 C13 1.378(2)
C12 H12 0.94(2)
C13 H13 0.898(18)
C14 H14A 0.96(2)
C14 H14B 0.98(2)
C14 H14C 1.00(2)
C15 C16 1.392(2)
C15 C20 1.403(2)
C16 C17 1.389(2)
C16 H16 0.919(19)
C17 C18 1.390(2)
C17 H17 0.96(2)
C18 C19 1.406(2)
C19 C20 1.381(2)
C19 H19 0.954(19)
C20 H20 0.952(19)
C21 H21A 1.00(2)
C21 H21B 1.02(2)
C21 H21C 0.95(3)

loop_
_geom_torsion_atom_site_label_1
_geom_torsion_atom_site_label_2
_geom_torsion_atom_site_label_3
_geom_torsion_atom_site_label_4
_geom_torsion
C2 C1 P1 S1 136.58(11)
C2 C1 P1 C8 -98.65(13)
C2 C1 P1 C15 11.77(14)
C3 C4 S2 C7 -179.89(12)
C5 C4 S2 C7 1.65(15)
C6 C1 P1 S1 -48.16(13)
C6 C1 P1 C8 76.60(13)
C6 C1 P1 C15 -172.98(12)
C9 C8 P1 S1 141.75(11)
C9 C8 P1 C1 17.86(14)
C9 C8 P1 C15 -94.95(13)
C10 C11 S3 C14 2.25(17)
C12 C11 S3 C14 -177.92(13)
C13 C8 P1 S1 -42.58(13)
C13 C8 P1 C1 -166.47(11)
C13 C8 P1 C15 80.71(12)
C16 C15 P1 S1 119.90(11)
C16 C15 P1 C1 -114.78(12)
C16 C15 P1 C8 -4.80(14)
C17 C18 S4 C21 -2.75(16)
C19 C18 S4 C21 178.27(13)
C20 C15 P1 S1 -55.17(12)
C20 C15 P1 C1 70.15(13)
C20 C15 P1 C8 -179.87(11)
